data_2229393
loop_
_publ_author_name
'Banu, Afshan'
'Ziaulla, Mohamed'
'Begum, Noor Shahina'
'Lamani, Ravi S.'
'Khazi, I. M.'

_publ_section_title
;
 3-{[6-(4-Chlorophenyl)imidazo[2,1-<i>b</i>][1,3,4]thiadiazol-2-yl]methyl}-1,2-benzoxazole
;
_journal_coeditor_code GW2098
_journal_issue 3
_journal_name_full 'Acta Crystallographica Section E'
_journal_page_first o617
_journal_page_last o618
_journal_paper_doi 10.1107/S1600536811004582
_journal_volume 67
_journal_year 2011
_chemical_formula_iupac 'C18 H11 Cl N4 O S'
_chemical_formula_moiety 'C18 H11 Cl N4 O S'
_chemical_formula_sum 'C18 H11 Cl N4 O S'
_chemical_formula_weight 366.83
_chemical_name_systematic
;
3-{[6-(4-Chlorophenyl)imidazo[2,1-<i>b</i>][1,3,4]thiadiazol-2-yl]methyl}-
1,2-benzoxazole
;
_space_group_crystal_system monoclinic
_space_group_IT_number 15
_space_group_name_Hall '-C 2yc'
_space_group_name_H-M_alt 'C 1 2/c 1'
_atom_sites_solution_hydrogens geom
_atom_sites_solution_primary direct
_atom_sites_solution_secondary difmap
_cell_angle_alpha 90.00
_cell_angle_beta 108.004(5)
_cell_angle_gamma 90.00
_cell_formula_units_Z 8
_cell_length_a 38.419(7)
_cell_length_b 5.7761(10)
_cell_length_c 14.772(3)
_cell_measurement_reflns_used 3379
_cell_measurement_temperature 123(2)
_cell_measurement_theta_max 27.00
_cell_measurement_theta_min 2.23
_cell_volume 3117.6(10)
_computing_cell_refinement 'SAINT-Plus (Bruker, 1998)'
_computing_data_collection 'SMART (Bruker, 1998)'
_computing_data_reduction 'SAINT-Plus (Bruker, 1998)'
_computing_molecular_graphics 'ORTEP-3 (Farrugia, 1997) and CAMERON (Watkin <i>et al.</i>, 1996)'
_computing_publication_material 'WinGX (Farrugia, 1999)'
_computing_structure_refinement 'SHELXL97 (Sheldrick, 2008)'
_computing_structure_solution 'SHELXS97 (Sheldrick, 2008)'
_diffrn_ambient_temperature 123(2)
_diffrn_measured_fraction_theta_full 0.992
_diffrn_measured_fraction_theta_max 0.992
_diffrn_measurement_device_type 'Bruker SMART APEX CCD detector'
_diffrn_measurement_method \w
_diffrn_radiation_monochromator graphite
_diffrn_radiation_source 'fine-focus sealed tube'
_diffrn_radiation_type MoK\a
_diffrn_radiation_wavelength 0.71073
_diffrn_reflns_av_R_equivalents 0.0506
_diffrn_reflns_av_sigmaI/netI 0.0537
_diffrn_reflns_limit_h_max 48
_diffrn_reflns_limit_h_min -46
_diffrn_reflns_limit_k_max 7
_diffrn_reflns_limit_k_min -6
_diffrn_reflns_limit_l_max 14
_diffrn_reflns_limit_l_min -18
_diffrn_reflns_number 8822
_diffrn_reflns_theta_full 27.00
_diffrn_reflns_theta_max 27.00
_diffrn_reflns_theta_min 2.23
_exptl_absorpt_coefficient_mu 0.394
_exptl_absorpt_correction_T_max 0.9397
_exptl_absorpt_correction_T_min 0.9325
_exptl_absorpt_correction_type multi-scan
_exptl_absorpt_process_details 'Bruker Smart Apex'
_exptl_crystal_colour yellow
_exptl_crystal_density_diffrn 1.563
_exptl_crystal_density_method 'not measured'
_exptl_crystal_description block
_exptl_crystal_F_000 1504
_exptl_crystal_size_max 0.18
_exptl_crystal_size_mid 0.16
_exptl_crystal_size_min 0.16
_refine_diff_density_max 0.737
_refine_diff_density_min -0.584
_refine_ls_extinction_method none
_refine_ls_goodness_of_fit_ref 1.312
_refine_ls_hydrogen_treatment constr
_refine_ls_matrix_type full
_refine_ls_number_parameters 226
_refine_ls_number_reflns 3379
_refine_ls_number_restraints 0
_refine_ls_restrained_S_all 1.312
_refine_ls_R_factor_all 0.0778
_refine_ls_R_factor_gt 0.0534
_refine_ls_shift/su_max 0.000
_refine_ls_shift/su_mean 0.000
_refine_ls_structure_factor_coef Fsqd
_refine_ls_weighting_details 'calc w=1/[\s^2^(Fo^2^)+(0.0894P)^2^+0.0000P] where P=(Fo^2^+2Fc^2^)/3'
_refine_ls_weighting_scheme calc
_refine_ls_wR_factor_gt 0.1355
_refine_ls_wR_factor_ref 0.1853
_reflns_number_gt 2587
_reflns_number_total 3379
_reflns_threshold_expression I>2\s(I)
_cod_data_source_file gw2098.cif
_cod_data_source_block I
_cod_depositor_comments
;
 Correcting space group symmetry operation list:
 1) Removing duplicate symmetry operations:
    '-x+1/2, y+1/2, -z+1/2'
 2) Adding symmetry operations that are required by the '-C 2yc' space group:
    x+1/2,-y+1/2,z+1/2

 Adding the space group number.

 Antanas Vaitkus,
 2017-07-20
;
_cod_original_cell_volume 3117.5(10)
_cod_original_sg_symbol_H-M 'C 2/c'
_cod_database_code 2229393

loop_
_space_group_symop_id
_space_group_symop_operation_xyz
1 'x, y, z'
2 '-x, y, -z+1/2'
3 'x-1/2, y-1/2, z'
4 '-x+1/2, y-1/2, -z+1/2'
5 '-x, -y, -z'
6 'x, -y, z-1/2'
7 '-x+1/2, -y+1/2, -z'
8 x+1/2,-y+1/2,z+1/2

loop_
_atom_site_type_symbol
_atom_site_label
_atom_site_fract_x
_atom_site_fract_y
_atom_site_fract_z
_atom_site_U_iso_or_equiv
_atom_site_adp_type
_atom_site_calc_flag
_atom_site_refinement_flags
_atom_site_occupancy
_atom_site_disorder_assembly
_atom_site_disorder_group
C C1 0.19871(8) 0.2236(5) 0.1424(2) 0.0151(6) Uani d . 1 . .
C C2 0.16451(8) 0.1564(5) 0.1657(2) 0.0183(7) Uani d . 1 . .
H H2A 0.1565 0.0071 0.1366 0.022 Uiso calc R 1 . .
H H2B 0.1711 0.1355 0.2341 0.022 Uiso calc R 1 . .
C C3 0.13263(8) 0.3171(5) 0.1363(2) 0.0166(7) Uani d . 1 . .
C C4 0.25323(8) 0.4023(5) 0.1246(2) 0.0160(7) Uani d . 1 . .
C C5 0.28417(8) 0.0835(6) 0.1177(2) 0.0167(6) Uani d . 1 . .
H H5 0.2910 -0.0704 0.1157 0.020 Uiso calc R 1 . .
C C6 0.30436(8) 0.2790(5) 0.1142(2) 0.0149(6) Uani d . 1 . .
C C7 0.34193(8) 0.2930(5) 0.1098(2) 0.0148(7) Uani d . 1 . .
C C8 0.35464(9) 0.4896(5) 0.0746(2) 0.0181(7) Uani d . 1 . .
H H8 0.3389 0.6139 0.0527 0.022 Uiso calc R 1 . .
C C9 0.39034(9) 0.5024(5) 0.0718(2) 0.0192(7) Uani d . 1 . .
H H9 0.3986 0.6340 0.0484 0.023 Uiso calc R 1 . .
C C10 0.41322(8) 0.3176(6) 0.1039(2) 0.0183(7) Uani d . 1 . .
C C11 0.40183(9) 0.1192(6) 0.1396(2) 0.0206(7) Uani d . 1 . .
H H11 0.4178 -0.0038 0.1616 0.025 Uiso calc R 1 . .
C C12 0.36610(8) 0.1082(6) 0.1418(2) 0.0178(7) Uani d . 1 . .
H H12 0.3580 -0.0244 0.1649 0.021 Uiso calc R 1 . .
C C13 0.07777(9) 0.4766(5) 0.1117(2) 0.0176(7) Uani d . 1 . .
C C14 0.04157(9) 0.5159(6) 0.1076(2) 0.0209(7) Uani d . 1 . .
H H14 0.0292 0.6519 0.0834 0.025 Uiso calc R 1 . .
C C15 0.02526(9) 0.3370(6) 0.1424(2) 0.0219(7) Uani d . 1 . .
H H15 0.0010 0.3519 0.1407 0.026 Uiso calc R 1 . .
C C16 0.04440(8) 0.1336(6) 0.1800(3) 0.0212(7) Uani d . 1 . .
H H16 0.0326 0.0188 0.2036 0.025 Uiso calc R 1 . .
C C17 0.08036(8) 0.1001(6) 0.1828(2) 0.0178(7) Uani d . 1 . .
H H17 0.0928 -0.0352 0.2074 0.021 Uiso calc R 1 . .
C C18 0.09718(8) 0.2764(5) 0.1474(2) 0.0166(7) Uani d . 1 . .
O O1 0.09977(6) 0.6281(4) 0.08271(17) 0.0222(5) Uani d . 1 . .
N N1 0.28445(7) 0.4813(4) 0.11762(19) 0.0161(6) Uani d . 1 . .
N N2 0.22129(7) 0.0628(5) 0.13533(19) 0.0171(6) Uani d . 1 . .
N N3 0.25177(7) 0.1673(4) 0.12454(19) 0.0158(6) Uani d . 1 . .
N N4 0.13496(7) 0.5207(5) 0.1006(2) 0.0208(6) Uani d . 1 . .
S S1 0.21240(2) 0.51078(13) 0.13431(6) 0.0182(2) Uani d . 1 . .
Cl Cl1 0.45843(2) 0.33439(15) 0.10073(6) 0.0267(3) Uani d . 1 . .

loop_
_atom_site_aniso_label
_atom_site_aniso_U_11
_atom_site_aniso_U_22
_atom_site_aniso_U_33
_atom_site_aniso_U_12
_atom_site_aniso_U_13
_atom_site_aniso_U_23
C1 0.0141(14) 0.0126(15) 0.0175(16) 0.0005(12) 0.0032(13) 0.0015(12)
C2 0.0170(15) 0.0154(16) 0.0248(18) 0.0016(12) 0.0095(14) 0.0034(13)
C3 0.0197(15) 0.0141(15) 0.0155(16) -0.0028(12) 0.0049(13) -0.0002(12)
C4 0.0202(15) 0.0121(15) 0.0152(16) 0.0008(12) 0.0047(13) -0.0006(12)
C5 0.0152(14) 0.0138(15) 0.0214(16) 0.0032(12) 0.0062(13) 0.0002(13)
C6 0.0131(14) 0.0162(16) 0.0153(16) -0.0011(12) 0.0042(13) 0.0011(12)
C7 0.0137(14) 0.0156(16) 0.0159(16) -0.0034(12) 0.0054(12) -0.0023(12)
C8 0.0206(16) 0.0157(16) 0.0191(17) 0.0021(12) 0.0078(14) 0.0006(12)
C9 0.0252(17) 0.0161(17) 0.0176(17) -0.0052(13) 0.0086(14) -0.0021(12)
C10 0.0142(14) 0.0231(17) 0.0179(17) -0.0048(12) 0.0051(13) -0.0056(13)
C11 0.0231(16) 0.0177(17) 0.0220(18) 0.0049(13) 0.0084(14) -0.0019(13)
C12 0.0193(15) 0.0169(16) 0.0178(17) 0.0012(13) 0.0067(13) 0.0014(13)
C13 0.0190(16) 0.0158(16) 0.0204(17) -0.0004(12) 0.0096(14) 0.0009(13)
C14 0.0194(16) 0.0200(17) 0.0220(18) 0.0035(13) 0.0042(14) 0.0000(13)
C15 0.0177(16) 0.0283(19) 0.0209(18) -0.0017(13) 0.0077(14) -0.0013(14)
C16 0.0149(15) 0.0216(17) 0.0276(19) -0.0029(13) 0.0075(14) 0.0010(14)
C17 0.0172(15) 0.0163(16) 0.0202(17) 0.0005(12) 0.0060(13) 0.0023(13)
C18 0.0136(14) 0.0178(16) 0.0183(16) 0.0011(12) 0.0049(13) -0.0003(13)
O1 0.0200(11) 0.0167(12) 0.0325(14) 0.0044(9) 0.0120(11) 0.0055(10)
N1 0.0114(12) 0.0167(14) 0.0206(14) 0.0006(10) 0.0054(11) -0.0008(11)
N2 0.0127(12) 0.0178(14) 0.0211(15) -0.0055(10) 0.0059(11) 0.0001(11)
N3 0.0174(13) 0.0115(13) 0.0189(15) -0.0012(10) 0.0059(11) 0.0013(10)
N4 0.0147(13) 0.0244(16) 0.0251(16) 0.0015(11) 0.0087(12) 0.0010(12)
S1 0.0184(4) 0.0124(4) 0.0257(5) -0.0008(3) 0.0096(4) -0.0007(3)
Cl1 0.0177(4) 0.0329(5) 0.0318(5) -0.0021(3) 0.0110(4) -0.0057(4)

loop_
_atom_type_symbol
_atom_type_description
_atom_type_scat_dispersion_real
_atom_type_scat_dispersion_imag
_atom_type_scat_source
C C 0.0033 0.0016 'International Tables Vol C Tables 4.2.6.8 and 6.1.1.4'
H H 0.0000 0.0000 'International Tables Vol C Tables 4.2.6.8 and 6.1.1.4'
Cl Cl 0.1484 0.1585 'International Tables Vol C Tables 4.2.6.8 and 6.1.1.4'
N N 0.0061 0.0033 'International Tables Vol C Tables 4.2.6.8 and 6.1.1.4'
O O 0.0106 0.0060 'International Tables Vol C Tables 4.2.6.8 and 6.1.1.4'
S S 0.1246 0.1234 'International Tables Vol C Tables 4.2.6.8 and 6.1.1.4'

loop_
_geom_angle_atom_site_label_1
_geom_angle_atom_site_label_2
_geom_angle_atom_site_label_3
_geom_angle_site_symmetry_1
_geom_angle_site_symmetry_3
_geom_angle
_geom_angle_publ_flag
N2 C1 C2 . . 119.1(3) ?
N2 C1 S1 . . 116.7(2) ?
C2 C1 S1 . . 124.0(2) ?
C3 C2 C1 . . 117.9(3) ?
C3 C2 H2A . . 107.8 ?
C1 C2 H2A . . 107.8 ?
C3 C2 H2B . . 107.8 ?
C1 C2 H2B . . 107.8 ?
H2A C2 H2B . . 107.2 ?
N4 C3 C18 . . 112.3(3) ?
N4 C3 C2 . . 121.8(3) ?
C18 C3 C2 . . 125.9(3) ?
N1 C4 N3 . . 112.7(3) ?
N1 C4 S1 . . 138.5(3) ?
N3 C4 S1 . . 108.8(2) ?
C6 C5 N3 . . 104.3(3) ?
C6 C5 H5 . . 127.8 ?
N3 C5 H5 . . 127.8 ?
C5 C6 N1 . . 111.2(3) ?
C5 C6 C7 . . 128.2(3) ?
N1 C6 C7 . . 120.6(3) ?
C12 C7 C8 . . 118.3(3) ?
C12 C7 C6 . . 120.2(3) ?
C8 C7 C6 . . 121.5(3) ?
C9 C8 C7 . . 121.1(3) ?
C9 C8 H8 . . 119.4 ?
C7 C8 H8 . . 119.4 ?
C10 C9 C8 . . 118.8(3) ?
C10 C9 H9 . . 120.6 ?
C8 C9 H9 . . 120.6 ?
C9 C10 C11 . . 122.1(3) ?
C9 C10 Cl1 . . 118.8(2) ?
C11 C10 Cl1 . . 119.1(2) ?
C12 C11 C10 . . 118.5(3) ?
C12 C11 H11 . . 120.7 ?
C10 C11 H11 . . 120.7 ?
C11 C12 C7 . . 121.1(3) ?
C11 C12 H12 . . 119.4 ?
C7 C12 H12 . . 119.4 ?
O1 C13 C14 . . 125.8(3) ?
O1 C13 C18 . . 109.8(3) ?
C14 C13 C18 . . 124.4(3) ?
C13 C14 C15 . . 115.0(3) ?
C13 C14 H14 . . 122.5 ?
C15 C14 H14 . . 122.5 ?
C14 C15 C16 . . 121.9(3) ?
C14 C15 H15 . . 119.1 ?
C16 C15 H15 . . 119.1 ?
C17 C16 C15 . . 121.6(3) ?
C17 C16 H16 . . 119.2 ?
C15 C16 H16 . . 119.2 ?
C16 C17 C18 . . 117.5(3) ?
C16 C17 H17 . . 121.3 ?
C18 C17 H17 . . 121.3 ?
C17 C18 C13 . . 119.7(3) ?
C17 C18 C3 . . 136.7(3) ?
C13 C18 C3 . . 103.7(3) ?
C13 O1 N4 . . 107.6(2) ?
C4 N1 C6 . . 103.5(2) ?
C1 N2 N3 . . 108.1(3) ?
C4 N3 N2 . . 118.5(3) ?
C4 N3 C5 . . 108.4(3) ?
N2 N3 C5 . . 133.0(3) ?
C3 N4 O1 . . 106.6(2) ?
C4 S1 C1 . . 87.82(14) ?

loop_
_geom_bond_atom_site_label_1
_geom_bond_atom_site_label_2
_geom_bond_site_symmetry_2
_geom_bond_distance
_geom_bond_publ_flag
C1 N2 . 1.297(4) ?
C1 C2 . 1.508(4) ?
C1 S1 . 1.756(3) ?
C2 C3 . 1.490(4) ?
C2 H2A . 0.9700 ?
C2 H2B . 0.9700 ?
C3 N4 . 1.304(4) ?
C3 C18 . 1.440(4) ?
C4 N1 . 1.316(4) ?
C4 N3 . 1.358(4) ?
C4 S1 . 1.736(3) ?
C5 C6 . 1.380(4) ?
C5 N3 . 1.369(4) ?
C5 H5 . 0.9300 ?
C6 N1 . 1.406(4) ?
C6 C7 . 1.468(4) ?
C7 C12 . 1.398(4) ?
C7 C8 . 1.398(4) ?
C8 C9 . 1.387(4) ?
C8 H8 . 0.9300 ?
C9 C10 . 1.371(4) ?
C9 H9 . 0.9300 ?
C10 C11 . 1.387(5) ?
C10 Cl1 . 1.755(3) ?
C11 C12 . 1.384(4) ?
C11 H11 . 0.9300 ?
C12 H12 . 0.9300 ?
C13 O1 . 1.374(4) ?
C13 C14 . 1.392(4) ?
C13 C18 . 1.389(4) ?
C14 C15 . 1.387(5) ?
C14 H14 . 0.9300 ?
C15 C16 . 1.406(5) ?
C15 H15 . 0.9300 ?
C16 C17 . 1.383(4) ?
C16 H16 . 0.9300 ?
C17 C18 . 1.392(4) ?
C17 H17 . 0.9300 ?
O1 N4 . 1.436(3) ?
N2 N3 . 1.370(3) ?

loop_
_geom_hbond_atom_site_label_D
_geom_hbond_atom_site_label_H
_geom_hbond_atom_site_label_A
_geom_hbond_site_symmetry_A
_geom_hbond_distance_DH
_geom_hbond_distance_HA
_geom_hbond_distance_DA
_geom_hbond_angle_DHA
C9 H9 O1 7_565 0.93 2.392 3.232(4) 150
C2 H2B N1 4_555 0.97 2.490 3.352(4) 148
C5 H5 N1 1_545 0.93 2.600 3.478(4) 157
C17 H17 Cg1 8_555 0.93 2.781 3.470(4) 131
C11 H11 Cg2 8_555 0.93 2.926 3.548(4) 126

loop_
_geom_torsion_atom_site_label_1
_geom_torsion_atom_site_label_2
_geom_torsion_atom_site_label_3
_geom_torsion_atom_site_label_4
_geom_torsion_site_symmetry_1
_geom_torsion_site_symmetry_2
_geom_torsion_site_symmetry_3
_geom_torsion_site_symmetry_4
_geom_torsion
_geom_torsion_publ_flag
N2 C1 C2 C3 . . . . -155.9(3) ?
S1 C1 C2 C3 . . . . 30.1(4) ?
C1 C2 C3 N4 . . . . -7.1(5) ?
C1 C2 C3 C18 . . . . 176.2(3) ?
N3 C5 C6 N1 . . . . -0.8(3) ?
N3 C5 C6 C7 . . . . 177.9(3) ?
C5 C6 C7 C12 . . . . -22.8(5) ?
N1 C6 C7 C12 . . . . 155.8(3) ?
C5 C6 C7 C8 . . . . 157.7(3) ?
N1 C6 C7 C8 . . . . -23.7(4) ?
C12 C7 C8 C9 . . . . -0.3(5) ?
C6 C7 C8 C9 . . . . 179.2(3) ?
C7 C8 C9 C10 . . . . 0.2(5) ?
C8 C9 C10 C11 . . . . -0.3(5) ?
C8 C9 C10 Cl1 . . . . -179.8(2) ?
C9 C10 C11 C12 . . . . 0.5(5) ?
Cl1 C10 C11 C12 . . . . 180.0(2) ?
C10 C11 C12 C7 . . . . -0.7(5) ?
C8 C7 C12 C11 . . . . 0.6(5) ?
C6 C7 C12 C11 . . . . -179.0(3) ?
O1 C13 C14 C15 . . . . -179.3(3) ?
C18 C13 C14 C15 . . . . -0.1(5) ?
C13 C14 C15 C16 . . . . 0.9(5) ?
C14 C15 C16 C17 . . . . -1.1(5) ?
C15 C16 C17 C18 . . . . 0.4(5) ?
C16 C17 C18 C13 . . . . 0.4(5) ?
C16 C17 C18 C3 . . . . 179.8(4) ?
O1 C13 C18 C17 . . . . 178.7(3) ?
C14 C13 C18 C17 . . . . -0.6(5) ?
O1 C13 C18 C3 . . . . -0.9(3) ?
C14 C13 C18 C3 . . . . 179.8(3) ?
N4 C3 C18 C17 . . . . -177.9(4) ?
C2 C3 C18 C17 . . . . -0.9(6) ?
N4 C3 C18 C13 . . . . 1.6(4) ?
C2 C3 C18 C13 . . . . 178.6(3) ?
C14 C13 O1 N4 . . . . 179.2(3) ?
C18 C13 O1 N4 . . . . 0.0(3) ?
N3 C4 N1 C6 . . . . -0.8(3) ?
S1 C4 N1 C6 . . . . 178.9(3) ?
C5 C6 N1 C4 . . . . 1.0(3) ?
C7 C6 N1 C4 . . . . -177.8(3) ?
C2 C1 N2 N3 . . . . -173.3(3) ?
S1 C1 N2 N3 . . . . 1.1(3) ?
N1 C4 N3 N2 . . . . 177.4(3) ?
S1 C4 N3 N2 . . . . -2.5(3) ?
N1 C4 N3 C5 . . . . 0.3(4) ?
S1 C4 N3 C5 . . . . -179.5(2) ?
C1 N2 N3 C4 . . . . 0.9(4) ?
C1 N2 N3 C5 . . . . 177.1(3) ?
C6 C5 N3 C4 . . . . 0.3(3) ?
C6 C5 N3 N2 . . . . -176.1(3) ?
C18 C3 N4 O1 . . . . -1.7(4) ?
C2 C3 N4 O1 . . . . -178.8(3) ?
C13 O1 N4 C3 . . . . 1.1(3) ?
N1 C4 S1 C1 . . . . -177.4(4) ?
N3 C4 S1 C1 . . . . 2.4(2) ?
N2 C1 S1 C4 . . . . -2.1(3) ?
C2 C1 S1 C4 . . . . 172.1(3) ?

loop_
_cod_related_entry_id
_cod_related_entry_database
_cod_related_entry_code
1 ChemSpider 24626901
